data_7015484
loop_
_publ_author_name
'Raja, Duraisamy Senthil'
'Paramaguru, Ganesan'
'Bhuvanesh, Nattamai S. P.'
'Reibenspies, Joseph H.'
'Renganathan, Rajalingam'
'Natarajan, Karuppannan'

_publ_section_title
;
 Effect of terminal N-substitution in
 2-oxo-1,2-dihydroquinoline-3-carbaldehyde thiosemicarbazones on the
 mode of coordination, structure, interaction with protein, radical
 scavenging and cytotoxic activity of copper(II) complexes.
;
_journal_issue 17
_journal_name_full 'Dalton transactions (Cambridge, England : 2003)'
_journal_page_first 4548
_journal_page_last 4559
_journal_paper_doi 10.1039/c0dt01657h
_journal_volume 40
_journal_year 2011
_chemical_formula_sum 'C12 H15 Cl2 Cu N4 O2.5 S'
_chemical_formula_weight 421.78
_chemical_name_systematic
;
?
;
_space_group_IT_number 14
_symmetry_cell_setting monoclinic
_symmetry_space_group_name_Hall '-P 2yn'
_symmetry_space_group_name_H-M 'P 1 21/n 1'
_atom_sites_solution_hydrogens geom
_atom_sites_solution_primary direct
_atom_sites_solution_secondary difmap
_audit_creation_method SHELXL-97
_cell_angle_alpha 90.00
_cell_angle_beta 107.627(6)
_cell_angle_gamma 90.00
_cell_formula_units_Z 4
_cell_length_a 11.042(5)
_cell_length_b 10.058(5)
_cell_length_c 15.258(7)
_cell_measurement_reflns_used 3626
_cell_measurement_temperature 110(2)
_cell_measurement_theta_max 27.45
_cell_measurement_theta_min 2.46
_cell_volume 1615.0(13)
_computing_cell_refinement
;
SMART (BRUKER-NONIUS, 2003)
;
_computing_data_collection 'SMART (BRUKER-NONIUS, 2003)'
_computing_data_reduction 'Bruker APEX-2'
_computing_molecular_graphics 'X-SEED (Barbour, 2001)'
_computing_publication_material 'Bruker SHELXTL'
_computing_structure_refinement 'SHELXL-97 (Sheldrick, 2008)'
_computing_structure_solution 'SHELXS-97 (Sheldrick, 2008)'
_diffrn_ambient_temperature 110(2)
_diffrn_measured_fraction_theta_full 0.982
_diffrn_measured_fraction_theta_max 0.982
_diffrn_measurement_device_type 'SMART CCD'
_diffrn_measurement_method 'omega scans'
_diffrn_radiation_monochromator graphite
_diffrn_radiation_source 'fine-focus sealed tube'
_diffrn_radiation_type MoK\a
_diffrn_radiation_wavelength 0.71073
_diffrn_reflns_av_R_equivalents 0.0000
_diffrn_reflns_av_sigmaI/netI 0.0518
_diffrn_reflns_limit_h_max 13
_diffrn_reflns_limit_h_min -14
_diffrn_reflns_limit_k_max 13
_diffrn_reflns_limit_k_min 0
_diffrn_reflns_limit_l_max 19
_diffrn_reflns_limit_l_min 0
_diffrn_reflns_number 8718
_diffrn_reflns_theta_full 27.50
_diffrn_reflns_theta_max 27.50
_diffrn_reflns_theta_min 2.02
_exptl_absorpt_coefficient_mu 1.827
_exptl_absorpt_correction_T_max 0.8384
_exptl_absorpt_correction_T_min 0.5673
_exptl_absorpt_correction_type multi-scan
_exptl_absorpt_process_details 'TWINABS; (Sheldrick, 2009)'
_exptl_crystal_colour blue
_exptl_crystal_density_diffrn 1.735
_exptl_crystal_density_method 'not measured'
_exptl_crystal_description block
_exptl_crystal_F_000 856
_exptl_crystal_size_max 0.35
_exptl_crystal_size_mid 0.23
_exptl_crystal_size_min 0.10
_refine_diff_density_max 0.546
_refine_diff_density_min -0.516
_refine_diff_density_rms 0.102
_refine_ls_extinction_method none
_refine_ls_goodness_of_fit_ref 1.037
_refine_ls_hydrogen_treatment constr
_refine_ls_matrix_type full
_refine_ls_number_parameters 210
_refine_ls_number_reflns 8778
_refine_ls_number_restraints 0
_refine_ls_restrained_S_all 1.037
_refine_ls_R_factor_all 0.0628
_refine_ls_R_factor_gt 0.0485
_refine_ls_shift/su_max 0.001
_refine_ls_shift/su_mean 0.000
_refine_ls_structure_factor_coef Fsqd
_refine_ls_weighting_details 'calc w=1/[\s^2^(Fo^2^)+(0.0719P)^2^+1.7300P] where P=(Fo^2^+2Fc^2^)/3'
_refine_ls_weighting_scheme calc
_refine_ls_wR_factor_gt 0.1277
_refine_ls_wR_factor_ref 0.1368
_reflns_number_gt 7162
_reflns_number_total 8778
_reflns_threshold_expression >2sigma(I)
_cod_data_source_file c0dt01657h.txt
_cod_data_source_block twin5
_cod_depositor_comments
;
The following automatic conversions were performed:
'_symmetry_cell_setting' value 'Monoclinic' changed to 'monoclinic'
according to '/home/saulius/struct/CIF-dictionaries/cif_core.dic'
dictionary named 'cif_core.dic' version 2.4.1 from 2010-06-29.

Automatic conversion script
Id: cif_fix_enum 1555 2011-01-17 13:19:09Z saulius 
;
_cod_original_sg_symbol_H-M P2(1)/n
_cod_original_formula_sum 'C12 H15 Cl2 Cu N4 O2.50 S'
_cod_database_code 7015484

loop_
_symmetry_equiv_pos_as_xyz
'x, y, z'
'-x+1/2, y+1/2, -z+1/2'
'-x, -y, -z'
'x-1/2, -y-1/2, z-1/2'

loop_
_atom_site_label
_atom_site_type_symbol
_atom_site_fract_x
_atom_site_fract_y
_atom_site_fract_z
_atom_site_U_iso_or_equiv
_atom_site_adp_type
_atom_site_occupancy
_atom_site_symmetry_multiplicity
_atom_site_calc_flag
_atom_site_refinement_flags
_atom_site_disorder_assembly
_atom_site_disorder_group
Cu1 Cu 0.61176(3) 0.00118(3) 0.302273(19) 0.01738(10) Uani 1 1 d . . .
Cl1 Cl 0.47891(6) -0.17422(6) 0.27014(4) 0.02309(14) Uani 1 1 d . . .
Cl2 Cl 0.63676(6) 0.01619(5) 0.13259(4) 0.02228(14) Uani 1 1 d . . .
S1 S 0.44955(6) 0.14092(6) 0.29819(4) 0.02183(14) Uani 1 1 d . . .
C1 C 0.8469(2) 0.1637(2) 0.36085(16) 0.0183(5) Uani 1 1 d . . .
H1 H 0.8863 0.2486 0.3677 0.022 Uiso 1 1 calc R . .
C2 C 0.9276(2) 0.0475(2) 0.37513(15) 0.0164(5) Uani 1 1 d . . .
C3 C 0.8765(2) -0.0865(2) 0.36963(15) 0.0171(5) Uani 1 1 d . . .
C4 C 1.0932(2) -0.1714(2) 0.41440(15) 0.0193(5) Uani 1 1 d . . .
C5 C 1.1429(2) -0.0413(2) 0.41960(16) 0.0192(5) Uani 1 1 d . . .
C6 C 1.0559(2) 0.0661(2) 0.39953(16) 0.0199(5) Uani 1 1 d . . .
H6 H 1.0880 0.1543 0.4032 0.024 Uiso 1 1 calc R . .
C7 C 1.1740(2) -0.2818(3) 0.43195(16) 0.0241(5) Uani 1 1 d . . .
H7 H 1.1404 -0.3692 0.4296 0.029 Uiso 1 1 calc R . .
C8 C 1.3030(2) -0.2616(3) 0.45267(16) 0.0270(6) Uani 1 1 d . . .
H8 H 1.3584 -0.3362 0.4637 0.032 Uiso 1 1 calc R . .
C9 C 1.3540(2) -0.1333(3) 0.45779(17) 0.0275(6) Uani 1 1 d . . .
H9 H 1.4432 -0.1218 0.4720 0.033 Uiso 1 1 calc R . .
C10 C 1.2763(2) -0.0253(3) 0.44255(17) 0.0244(5) Uani 1 1 d . . .
H10 H 1.3117 0.0615 0.4473 0.029 Uiso 1 1 calc R . .
C11 C 0.5373(2) 0.2830(2) 0.32161(15) 0.0191(5) Uani 1 1 d . . .
C12 C 0.3513(3) 0.4207(3) 0.3136(2) 0.0325(6) Uani 1 1 d . . .
H12A H 0.3018 0.3696 0.2601 0.049 Uiso 1 1 calc R . .
H12B H 0.3310 0.5154 0.3033 0.049 Uiso 1 1 calc R . .
H12C H 0.3303 0.3908 0.3684 0.049 Uiso 1 1 calc R . .
N1 N 0.72420(19) 0.15925(18) 0.33929(13) 0.0174(4) Uani 1 1 d . . .
N2 N 0.66419(19) 0.28014(19) 0.33393(13) 0.0187(4) Uani 1 1 d . . .
H2N H 0.7084 0.3613 0.3499 0.028 Uiso 1 1 d R . .
N3 N 0.96251(19) -0.18623(19) 0.39072(13) 0.0183(4) Uani 1 1 d . . .
H3N H 0.9380 -0.2604 0.3840 0.027 Uiso 1 1 d R . .
N4 N 0.48684(19) 0.4004(2) 0.32718(14) 0.0230(5) Uani 1 1 d . . .
H4N H 0.5292 0.4808 0.3440 0.035 Uiso 1 1 d R . .
O1 O 0.76039(15) -0.11684(16) 0.34725(11) 0.0202(4) Uani 1 1 d . . .
O20W O 0.8950(2) 0.12209(19) 0.07025(15) 0.0461(6) Uani 1 1 d . . .
H20A H 0.9282 0.1916 0.1128 0.069 Uiso 1 1 d R . .
H20B H 0.8222 0.1477 0.0134 0.069 Uiso 1 1 d R . .
O21W O 0.3458(3) 0.8713(3) 0.0533(2) 0.0204(7) Uani 0.50 1 d P . .
H21A H 0.3993 0.9311 0.0248 0.031 Uiso 0.50 1 d PR . .
H21B H 0.3753 0.8818 0.1229 0.031 Uiso 0.50 1 d PR . .

loop_
_atom_site_aniso_label
_atom_site_aniso_U_11
_atom_site_aniso_U_22
_atom_site_aniso_U_33
_atom_site_aniso_U_23
_atom_site_aniso_U_13
_atom_site_aniso_U_12
Cu1 0.01850(17) 0.01387(16) 0.01951(16) -0.00047(11) 0.00535(12) -0.00116(10)
Cl1 0.0229(3) 0.0192(3) 0.0272(3) -0.0025(2) 0.0076(2) -0.0049(2)
Cl2 0.0302(3) 0.0144(3) 0.0228(3) 0.0005(2) 0.0089(3) 0.0023(2)
S1 0.0232(3) 0.0194(3) 0.0229(3) -0.0004(2) 0.0069(2) -0.0003(2)
C1 0.0253(13) 0.0118(11) 0.0186(11) 0.0002(9) 0.0078(10) -0.0016(9)
C2 0.0211(12) 0.0138(11) 0.0145(10) 0.0011(9) 0.0055(9) -0.0008(9)
C3 0.0221(12) 0.0152(11) 0.0148(10) -0.0014(9) 0.0067(9) 0.0012(9)
C4 0.0227(12) 0.0202(12) 0.0144(11) -0.0015(9) 0.0050(9) 0.0010(9)
C5 0.0204(12) 0.0231(12) 0.0151(11) 0.0012(9) 0.0068(9) 0.0009(10)
C6 0.0252(13) 0.0168(12) 0.0178(11) 0.0007(9) 0.0067(10) -0.0022(10)
C7 0.0291(14) 0.0248(13) 0.0165(11) -0.0013(10) 0.0042(10) 0.0066(11)
C8 0.0263(13) 0.0372(15) 0.0159(11) -0.0020(11) 0.0039(10) 0.0089(11)
C9 0.0197(13) 0.0452(17) 0.0182(12) -0.0016(11) 0.0065(10) 0.0047(11)
C10 0.0225(13) 0.0309(14) 0.0209(12) 0.0004(10) 0.0083(10) -0.0039(11)
C11 0.0254(12) 0.0197(12) 0.0130(10) 0.0025(9) 0.0070(9) 0.0019(10)
C12 0.0317(15) 0.0316(15) 0.0354(15) -0.0024(12) 0.0119(12) 0.0103(12)
N1 0.0234(11) 0.0133(9) 0.0151(9) 0.0007(7) 0.0051(8) 0.0026(8)
N2 0.0246(11) 0.0101(9) 0.0220(10) -0.0004(8) 0.0079(9) 0.0007(8)
N3 0.0231(11) 0.0117(9) 0.0195(10) -0.0012(8) 0.0057(8) -0.0011(8)
N4 0.0230(11) 0.0188(11) 0.0273(11) -0.0013(9) 0.0076(9) 0.0037(8)
O1 0.0199(9) 0.0134(8) 0.0256(9) 0.0008(7) 0.0047(7) -0.0017(7)
O20W 0.0659(15) 0.0245(11) 0.0376(12) -0.0031(9) 0.0004(11) 0.0002(10)
O21W 0.0251(18) 0.0192(17) 0.0157(15) 0.0016(13) 0.0043(14) -0.0015(14)

loop_
_atom_type_symbol
_atom_type_description
_atom_type_scat_dispersion_real
_atom_type_scat_dispersion_imag
_atom_type_scat_source
C C 0.0033 0.0016 'International Tables Vol C Tables 4.2.6.8 and 6.1.1.4'
H H 0.0000 0.0000 'International Tables Vol C Tables 4.2.6.8 and 6.1.1.4'
N N 0.0061 0.0033 'International Tables Vol C Tables 4.2.6.8 and 6.1.1.4'
O O 0.0106 0.0060 'International Tables Vol C Tables 4.2.6.8 and 6.1.1.4'
S S 0.1246 0.1234 'International Tables Vol C Tables 4.2.6.8 and 6.1.1.4'
Cl Cl 0.1484 0.1585 'International Tables Vol C Tables 4.2.6.8 and 6.1.1.4'
Cu Cu 0.3201 1.2651 'International Tables Vol C Tables 4.2.6.8 and 6.1.1.4'

loop_
_geom_angle_atom_site_label_1
_geom_angle_atom_site_label_2
_geom_angle_atom_site_label_3
_geom_angle
_geom_angle_site_symmetry_1
_geom_angle_site_symmetry_3
_geom_angle_publ_flag
O1 Cu1 N1 90.01(8) . . ?
O1 Cu1 Cl1 91.31(6) . . ?
N1 Cu1 Cl1 175.39(6) . . ?
O1 Cu1 S1 162.10(5) . . ?
N1 Cu1 S1 86.11(7) . . ?
Cl1 Cu1 S1 91.29(4) . . ?
O1 Cu1 Cl2 92.96(5) . . ?
N1 Cu1 Cl2 89.50(6) . . ?
Cl1 Cu1 Cl2 94.84(3) . . ?
S1 Cu1 Cl2 104.46(2) . . ?
C11 S1 Cu1 96.91(9) . . ?
N1 C1 C2 124.1(2) . . ?
N1 C1 H1 118.0 . . ?
C2 C1 H1 118.0 . . ?
C6 C2 C1 118.2(2) . . ?
C6 C2 C3 119.8(2) . . ?
C1 C2 C3 122.0(2) . . ?
O1 C3 N3 117.9(2) . . ?
O1 C3 C2 125.8(2) . . ?
N3 C3 C2 116.2(2) . . ?
N3 C4 C7 121.2(2) . . ?
N3 C4 C5 118.1(2) . . ?
C7 C4 C5 120.7(2) . . ?
C4 C5 C6 117.9(2) . . ?
C4 C5 C10 118.5(2) . . ?
C6 C5 C10 123.5(2) . . ?
C2 C6 C5 122.3(2) . . ?
C2 C6 H6 118.9 . . ?
C5 C6 H6 118.9 . . ?
C8 C7 C4 118.8(3) . . ?
C8 C7 H7 120.6 . . ?
C4 C7 H7 120.6 . . ?
C7 C8 C9 121.3(2) . . ?
C7 C8 H8 119.4 . . ?
C9 C8 H8 119.4 . . ?
C10 C9 C8 120.3(2) . . ?
C10 C9 H9 119.9 . . ?
C8 C9 H9 119.9 . . ?
C9 C10 C5 120.4(2) . . ?
C9 C10 H10 119.8 . . ?
C5 C10 H10 119.8 . . ?
N4 C11 N2 116.7(2) . . ?
N4 C11 S1 122.71(19) . . ?
N2 C11 S1 120.63(18) . . ?
N4 C12 H12A 109.5 . . ?
N4 C12 H12B 109.5 . . ?
H12A C12 H12B 109.5 . . ?
N4 C12 H12C 109.5 . . ?
H12A C12 H12C 109.5 . . ?
H12B C12 H12C 109.5 . . ?
C1 N1 N2 115.66(19) . . ?
C1 N1 Cu1 127.91(16) . . ?
N2 N1 Cu1 116.19(15) . . ?
C11 N2 N1 119.07(19) . . ?
C11 N2 H2N 116.7 . . ?
N1 N2 H2N 123.2 . . ?
C3 N3 C4 125.7(2) . . ?
C3 N3 H3N 118.8 . . ?
C4 N3 H3N 115.2 . . ?
C11 N4 C12 123.4(2) . . ?
C11 N4 H4N 127.5 . . ?
C12 N4 H4N 108.9 . . ?
C3 O1 Cu1 128.29(15) . . ?
H20A O20W H20B 115.9 . . ?
H21A O21W H21B 109.8 . . ?

loop_
_geom_bond_atom_site_label_1
_geom_bond_atom_site_label_2
_geom_bond_distance
_geom_bond_site_symmetry_2
_geom_bond_publ_flag
Cu1 O1 1.9726(18) . ?
Cu1 N1 1.991(2) . ?
Cu1 Cl1 2.2515(10) . ?
Cu1 S1 2.2628(10) . ?
Cu1 Cl2 2.6897(14) . ?
S1 C11 1.703(3) . ?
C1 N1 1.294(3) . ?
C1 C2 1.446(3) . ?
C1 H1 0.9500 . ?
C2 C6 1.364(3) . ?
C2 C3 1.453(3) . ?
C3 O1 1.261(3) . ?
C3 N3 1.351(3) . ?
C4 N3 1.385(3) . ?
C4 C7 1.399(3) . ?
C4 C5 1.411(3) . ?
C5 C6 1.416(3) . ?
C5 C10 1.417(4) . ?
C6 H6 0.9500 . ?
C7 C8 1.378(4) . ?
C7 H7 0.9500 . ?
C8 C9 1.401(4) . ?
C8 H8 0.9500 . ?
C9 C10 1.360(4) . ?
C9 H9 0.9500 . ?
C10 H10 0.9500 . ?
C11 N4 1.319(3) . ?
C11 N2 1.357(3) . ?
C12 N4 1.462(3) . ?
C12 H12A 0.9800 . ?
C12 H12B 0.9800 . ?
C12 H12C 0.9800 . ?
N1 N2 1.375(3) . ?
N2 H2N 0.9440 . ?
N3 H3N 0.7902 . ?
N4 H4N 0.9310 . ?
O20W H20A 0.9491 . ?
O20W H20B 1.0211 . ?
O21W H21A 1.0269 . ?
O21W H21B 1.0168 . ?

loop_
_geom_torsion_atom_site_label_1
_geom_torsion_atom_site_label_2
_geom_torsion_atom_site_label_3
_geom_torsion_atom_site_label_4
_geom_torsion
_geom_torsion_site_symmetry_1
_geom_torsion_site_symmetry_2
_geom_torsion_site_symmetry_3
_geom_torsion_site_symmetry_4
_geom_torsion_publ_flag
O1 Cu1 S1 C11 81.92(18) . . . . ?
N1 Cu1 S1 C11 4.02(9) . . . . ?
Cl1 Cu1 S1 C11 -179.80(8) . . . . ?
Cl2 Cu1 S1 C11 -84.46(8) . . . . ?
N1 C1 C2 C6 -178.6(2) . . . . ?
N1 C1 C2 C3 -2.4(4) . . . . ?
C6 C2 C3 O1 -179.4(2) . . . . ?
C1 C2 C3 O1 4.4(3) . . . . ?
C6 C2 C3 N3 0.7(3) . . . . ?
C1 C2 C3 N3 -175.5(2) . . . . ?
N3 C4 C5 C6 -0.5(3) . . . . ?
C7 C4 C5 C6 179.0(2) . . . . ?
N3 C4 C5 C10 -179.2(2) . . . . ?
C7 C4 C5 C10 0.3(3) . . . . ?
C1 C2 C6 C5 176.7(2) . . . . ?
C3 C2 C6 C5 0.3(3) . . . . ?
C4 C5 C6 C2 -0.4(3) . . . . ?
C10 C5 C6 C2 178.1(2) . . . . ?
N3 C4 C7 C8 178.2(2) . . . . ?
C5 C4 C7 C8 -1.3(3) . . . . ?
C4 C7 C8 C9 1.0(4) . . . . ?
C7 C8 C9 C10 0.2(4) . . . . ?
C8 C9 C10 C5 -1.2(4) . . . . ?
C4 C5 C10 C9 1.0(4) . . . . ?
C6 C5 C10 C9 -177.6(2) . . . . ?
Cu1 S1 C11 N4 179.71(19) . . . . ?
Cu1 S1 C11 N2 0.92(19) . . . . ?
C2 C1 N1 N2 176.3(2) . . . . ?
C2 C1 N1 Cu1 -9.7(3) . . . . ?
O1 Cu1 N1 C1 14.4(2) . . . . ?
Cl1 Cu1 N1 C1 121.0(7) . . . . ?
S1 Cu1 N1 C1 176.9(2) . . . . ?
Cl2 Cu1 N1 C1 -78.6(2) . . . . ?
O1 Cu1 N1 N2 -171.61(15) . . . . ?
Cl1 Cu1 N1 N2 -65.0(8) . . . . ?
S1 Cu1 N1 N2 -9.10(14) . . . . ?
Cl2 Cu1 N1 N2 95.43(15) . . . . ?
N4 C11 N2 N1 172.67(19) . . . . ?
S1 C11 N2 N1 -8.5(3) . . . . ?
C1 N1 N2 C11 -172.9(2) . . . . ?
Cu1 N1 N2 C11 12.4(3) . . . . ?
O1 C3 N3 C4 178.3(2) . . . . ?
C2 C3 N3 C4 -1.8(3) . . . . ?
C7 C4 N3 C3 -177.7(2) . . . . ?
C5 C4 N3 C3 1.7(3) . . . . ?
N2 C11 N4 C12 178.6(2) . . . . ?
S1 C11 N4 C12 -0.2(3) . . . . ?
N3 C3 O1 Cu1 -174.06(15) . . . . ?
C2 C3 O1 Cu1 6.0(3) . . . . ?
N1 Cu1 O1 C3 -12.6(2) . . . . ?
Cl1 Cu1 O1 C3 171.84(19) . . . . ?
S1 Cu1 O1 C3 -89.9(2) . . . . ?
Cl2 Cu1 O1 C3 76.92(19) . . . . ?
